data_4086052
loop_
_publ_author_name
'Williams, Thomas J.'
'Bray, Joshua T. W.'
'Lake, Benjamin R. M.'
'Willans, Charlotte E.'
'Rajabi, Nasir A.'
'Ariafard, Alireza'
'Manzini, Chiara'
'Bellina, Fabio'
'Whitwood, Adrian C.'
'Fairlamb, Ian J. S.'

_publ_section_title
;
 Mechanistic Elucidation of the Arylation of Non-SpectatorN-Heterocyclic
 Carbenes at Copper Using a Combined Experimental and Computational
 Approach
;
_journal_issue 14
_journal_name_full Organometallics
_journal_page_first 3497
_journal_paper_doi 10.1021/acs.organomet.5b00093
_journal_volume 34
_journal_year 2015
_chemical_formula_moiety 'Br, C21 H19 N2, H2 O'
_chemical_formula_sum 'C21 H21 Br N2 O'
_chemical_formula_weight 397.31
_chemical_name_systematic
;
 ? 
;
_space_group_crystal_system triclinic
_space_group_IT_number 2
_space_group_name_Hall '-P 1'
_space_group_name_H-M_alt 'P -1'
_symmetry_space_group_name_Hall '-P 1'
_symmetry_space_group_name_H-M 'P -1'
_atom_sites_solution_hydrogens geom
_atom_sites_solution_primary direct
_atom_sites_solution_secondary difmap
_audit_creation_date 2011-10-06
_audit_creation_method
;
  Olex2 1.1
  (compiled 2011.09.07 svn.r1971, GUI svn.r3853)
;
_cell_angle_alpha 69.308(4)
_cell_angle_beta 80.860(4)
_cell_angle_gamma 69.207(4)
_cell_formula_units_Z 2
_cell_length_a 9.3864(4)
_cell_length_b 9.9323(4)
_cell_length_c 11.3331(6)
_cell_measurement_reflns_used 4358
_cell_measurement_temperature 110(2)
_cell_measurement_theta_max 31.9829
_cell_measurement_theta_min 2.9524
_cell_volume 923.36(8)
_computing_cell_refinement
;
CrysAlisPro, Agilent Technologies,
Version 1.171.35.15 (release 03-08-2011 CrysAlis171 .NET)
(compiled Aug  3 2011,13:03:54)
;
_computing_data_collection
;
CrysAlisPro, Agilent Technologies,
Version 1.171.35.15 (release 03-08-2011 CrysAlis171 .NET)
(compiled Aug  3 2011,13:03:54)
;
_computing_data_reduction
;
CrysAlisPro, Agilent Technologies,
Version 1.171.35.15 (release 03-08-2011 CrysAlis171 .NET)
(compiled Aug  3 2011,13:03:54)
;
_computing_molecular_graphics
;
O. V. Dolomanov, L. J. Bourhis, R. J. Gildea, J. A. K. Howard and H. Puschmann,
OLEX2: a complete structure solution, refinement and analysis program.
J. Appl. Cryst. (2009). 42, 339-341.
;
_computing_publication_material
;
O. V. Dolomanov, L. J. Bourhis, R. J. Gildea, J. A. K. Howard and H. Puschmann,
OLEX2: a complete structure solution, refinement and analysis program.
J. Appl. Cryst. (2009). 42, 339-341.
;
_computing_structure_refinement
;
XL, G.M. Sheldrick, Acta Cryst.
(2008). A64, 112-122
;
_computing_structure_solution
;
olex2.solve (L.J. Bourhis, O.V. Dolomanov, R.J. Gildea, J.A.K. Howard,
H. Puschmann, in preparation, 2011)
;
_diffrn_ambient_temperature 110.0
_diffrn_detector_area_resol_mean 16.1450
_diffrn_measured_fraction_theta_full 0.998
_diffrn_measured_fraction_theta_max 0.893
_diffrn_measurement_details
;
  1 omega    6.00   95.00   1.0000   24.0000
omega____ theta____ kappa____ phi______ frames
    -       26.5735   57.0000  -90.0000 89

  2 omega  -44.00   57.00   1.0000   24.0000
omega____ theta____ kappa____ phi______ frames
    -       26.5735  -77.0000  -60.0000 101

  3 omega  -36.00   54.00   1.0000   24.0000
omega____ theta____ kappa____ phi______ frames
    -       26.5735  -77.0000   30.0000 90

  4 omega   -3.00   97.00   1.0000   24.0000
omega____ theta____ kappa____ phi______ frames
    -       26.5735   77.0000  150.0000 100
;
_diffrn_measurement_device_type 'SuperNova, Single source at offset), Eos'
_diffrn_measurement_method '\w scans'
_diffrn_orient_matrix_UB_11 0.0133329000
_diffrn_orient_matrix_UB_12 -0.0737616000
_diffrn_orient_matrix_UB_13 0.0449156000
_diffrn_orient_matrix_UB_21 0.0115947000
_diffrn_orient_matrix_UB_22 0.0270980000
_diffrn_orient_matrix_UB_23 0.0466279000
_diffrn_orient_matrix_UB_31 -0.0789367000
_diffrn_orient_matrix_UB_32 0.0182731000
_diffrn_orient_matrix_UB_33 0.0170567000
_diffrn_radiation_monochromator mirror
_diffrn_radiation_type 'Mo K\a'
_diffrn_radiation_wavelength 0.7107
_diffrn_reflns_av_R_equivalents 0.0204
_diffrn_reflns_av_unetI/netI 0.0410
_diffrn_reflns_limit_h_max 13
_diffrn_reflns_limit_h_min -14
_diffrn_reflns_limit_k_max 12
_diffrn_reflns_limit_k_min -14
_diffrn_reflns_limit_l_max 16
_diffrn_reflns_limit_l_min -16
_diffrn_reflns_number 8860
_diffrn_reflns_theta_full 25.00
_diffrn_reflns_theta_max 32.06
_diffrn_reflns_theta_min 2.96
_diffrn_source 'SuperNova (Mo) X-ray Source'
_exptl_absorpt_coefficient_mu 2.237
_exptl_absorpt_correction_T_max 0.440
_exptl_absorpt_correction_T_min 0.301
_exptl_absorpt_correction_type analytical
_exptl_absorpt_process_details
;
CrysAlisPro, Agilent Technologies,
Version 1.171.35.15 (release 03-08-2011 CrysAlis171 .NET)
(compiled Aug  3 2011,13:03:54)
Analytical numeric absorption correction using a multifaceted crystal
            model based on expressions derived by R.C. Clark & J.S. Reid.
(Clark, R. C. & Reid, J. S. (1995). Acta Cryst. A51, 887-897)
;
_exptl_crystal_colour 'pinkish colourless'
_exptl_crystal_colour_modifier pinkish
_exptl_crystal_colour_primary colourless
_exptl_crystal_density_diffrn 1.429
_exptl_crystal_density_method 'not measured'
_exptl_crystal_description block
_exptl_crystal_F_000 408
_exptl_crystal_size_max 0.1712
_exptl_crystal_size_mid 0.1642
_exptl_crystal_size_min 0.1105
_refine_diff_density_max 1.301
_refine_diff_density_min -0.484
_refine_diff_density_rms 0.085
_refine_ls_extinction_method none
_refine_ls_goodness_of_fit_ref 1.045
_refine_ls_hydrogen_treatment constr
_refine_ls_matrix_type full
_refine_ls_number_parameters 226
_refine_ls_number_reflns 5751
_refine_ls_number_restraints 0
_refine_ls_restrained_S_all 1.045
_refine_ls_R_factor_all 0.0482
_refine_ls_R_factor_gt 0.0392
_refine_ls_shift/su_max 0.000
_refine_ls_shift/su_mean 0.000
_refine_ls_structure_factor_coef Fsqd
_refine_ls_weighting_details 'calc w=1/[\s^2^(Fo^2^)+(0.0429P)^2^+0.6465P] where P=(Fo^2^+2Fc^2^)/3'
_refine_ls_weighting_scheme calc
_refine_ls_wR_factor_gt 0.0929
_refine_ls_wR_factor_ref 0.0978
_reflns_number_gt 4995
_reflns_number_total 5751
_reflns_threshold_expression >2sigma(I)
_cod_data_source_file om5b00093_si_003.cif
_cod_data_source_block ijsf1118
_cod_depositor_comments 'Adding full bibliography for 4086051--4086058.cif.'
_cod_original_cell_volume 923.36(7)
_cod_database_code 4086052
_chemical_oxdiff_formula 'C21 H19 Br3 N2'
_chemical_oxdiff_usercomment 'Toms pale pink block'
_reflns_odcompleteness_completeness 99.13
_reflns_odcompleteness_iscentric 1
_reflns_odcompleteness_theta 30.01

loop_
_space_group_symop_id
_space_group_symop_operation_xyz
1 'x, y, z'
2 '-x, -y, -z'

loop_
_atom_site_label
_atom_site_type_symbol
_atom_site_fract_x
_atom_site_fract_y
_atom_site_fract_z
_atom_site_U_iso_or_equiv
_atom_site_adp_type
_atom_site_occupancy
_atom_site_symmetry_multiplicity
_atom_site_calc_flag
_atom_site_refinement_flags
Br1 Br 0.35478(2) 0.30959(2) 0.51256(2) 0.02423(7) Uani 1 1 d .
C2 C 0.0271(2) 0.9467(2) 0.66228(16) 0.0142(3) Uani 1 1 d .
C3 C -0.0504(2) 1.0838(2) 0.68490(18) 0.0187(4) Uani 1 1 d .
H3 H 0.0008 1.1507 0.6854 0.022 Uiso 1 1 calc R
C4 C -0.2074(2) 1.1175(2) 0.7068(2) 0.0226(4) Uani 1 1 d .
H4 H -0.2651 1.2097 0.7232 0.027 Uiso 1 1 calc R
C5 C -0.2830(2) 1.0184(3) 0.7051(2) 0.0226(4) Uani 1 1 d .
H5 H -0.3904 1.0461 0.7201 0.027 Uiso 1 1 calc R
C6 C -0.2065(2) 0.8826(2) 0.68253(18) 0.0187(4) Uani 1 1 d .
H6 H -0.2581 0.8164 0.6811 0.022 Uiso 1 1 calc R
C7 C -0.0486(2) 0.8479(2) 0.66184(17) 0.0146(3) Uani 1 1 d .
C8 C 0.0375(2) 0.5883(2) 0.62933(19) 0.0190(4) Uani 1 1 d .
H8A H 0.1261 0.5342 0.5844 0.023 Uiso 1 1 calc R
H8B H -0.0539 0.6207 0.5802 0.023 Uiso 1 1 calc R
C9 C 0.0163(2) 0.4806(2) 0.75854(19) 0.0175(3) Uani 1 1 d .
C10 C -0.1114(3) 0.4335(3) 0.7868(2) 0.0260(4) Uani 1 1 d .
H10 H -0.1872 0.4722 0.7261 0.031 Uiso 1 1 calc R
C11 C -0.1283(3) 0.3295(3) 0.9043(2) 0.0327(5) Uani 1 1 d .
H11 H -0.2153 0.2967 0.9231 0.039 Uiso 1 1 calc R
C12 C -0.0192(3) 0.2738(3) 0.9935(2) 0.0296(5) Uani 1 1 d .
H12 H -0.0309 0.2025 1.0733 0.035 Uiso 1 1 calc R
C13 C 0.1072(3) 0.3220(3) 0.9666(2) 0.0268(4) Uani 1 1 d .
H13 H 0.1813 0.2851 1.0284 0.032 Uiso 1 1 calc R
C14 C 0.1257(2) 0.4242(2) 0.8492(2) 0.0223(4) Uani 1 1 d .
H14 H 0.2134 0.4559 0.8306 0.027 Uiso 1 1 calc R
C15 C 0.3085(2) 0.9331(2) 0.63691(19) 0.0191(4) Uani 1 1 d .
H15A H 0.2743 1.0454 0.6007 0.023 Uiso 1 1 calc R
H15B H 0.3941 0.8917 0.5827 0.023 Uiso 1 1 calc R
C16 C 0.3629(2) 0.8859(2) 0.76866(18) 0.0172(3) Uani 1 1 d .
C17 C 0.4640(2) 0.7406(2) 0.8213(2) 0.0217(4) Uani 1 1 d .
H17 H 0.4972 0.6711 0.7749 0.026 Uiso 1 1 calc R
C18 C 0.5164(2) 0.6969(3) 0.9420(2) 0.0240(4) Uani 1 1 d .
H18 H 0.5857 0.5978 0.9776 0.029 Uiso 1 1 calc R
C19 C 0.4676(2) 0.7977(3) 1.0100(2) 0.0238(4) Uani 1 1 d .
H19 H 0.5037 0.7680 1.0921 0.029 Uiso 1 1 calc R
C20 C 0.3663(2) 0.9418(3) 0.9584(2) 0.0237(4) Uani 1 1 d .
H20 H 0.3317 1.0103 1.0057 0.028 Uiso 1 1 calc R
C21 C 0.3147(2) 0.9868(2) 0.8376(2) 0.0207(4) Uani 1 1 d .
H21 H 0.2466 1.0865 0.8020 0.025 Uiso 1 1 calc R
N1 N 0.18130(17) 0.87743(18) 0.63776(15) 0.0151(3) Uani 1 1 d .
N2 N 0.06234(18) 0.72409(18) 0.63593(15) 0.0155(3) Uani 1 1 d .
C1 C 0.1971(2) 0.7455(2) 0.62298(18) 0.0170(3) Uani 1 1 d .
H1 H 0.2877 0.6803 0.6086 0.020 Uiso 1 1 d R
O1 O 0.48452(19) 0.44528(19) 0.68588(14) 0.0288(3) Uani 1 1 d .
H1A H 0.4648 0.3973 0.6680 0.035 Uiso 1 1 d R
H1B H 0.5357 0.4765 0.6728 0.035 Uiso 1 1 d R

loop_
_atom_site_aniso_label
_atom_site_aniso_U_11
_atom_site_aniso_U_22
_atom_site_aniso_U_33
_atom_site_aniso_U_23
_atom_site_aniso_U_13
_atom_site_aniso_U_12
Br1 0.02397(11) 0.02083(11) 0.02819(12) -0.00962(8) -0.00177(8) -0.00555(8)
C2 0.0131(7) 0.0149(8) 0.0122(7) -0.0027(6) -0.0007(6) -0.0033(6)
C3 0.0207(9) 0.0153(8) 0.0182(9) -0.0046(7) -0.0021(7) -0.0038(7)
C4 0.0203(9) 0.0206(9) 0.0224(9) -0.0100(8) 0.0000(8) 0.0014(8)
C5 0.0149(8) 0.0274(10) 0.0215(9) -0.0076(8) 0.0002(7) -0.0027(8)
C6 0.0156(8) 0.0236(9) 0.0160(8) -0.0050(7) 0.0000(7) -0.0069(7)
C7 0.0147(8) 0.0138(8) 0.0130(8) -0.0025(6) -0.0020(6) -0.0030(7)
C8 0.0227(9) 0.0152(8) 0.0212(9) -0.0070(7) -0.0032(7) -0.0063(7)
C9 0.0184(8) 0.0138(8) 0.0209(9) -0.0075(7) 0.0006(7) -0.0047(7)
C10 0.0237(10) 0.0260(11) 0.0307(11) -0.0066(9) -0.0037(8) -0.0123(9)
C11 0.0304(11) 0.0354(13) 0.0369(13) -0.0083(10) 0.0057(10) -0.0223(11)
C12 0.0393(13) 0.0254(11) 0.0228(10) -0.0034(9) 0.0051(9) -0.0160(10)
C13 0.0289(11) 0.0254(11) 0.0222(10) -0.0037(8) -0.0038(8) -0.0072(9)
C14 0.0189(9) 0.0221(10) 0.0239(10) -0.0038(8) -0.0023(8) -0.0072(8)
C15 0.0163(8) 0.0235(9) 0.0201(9) -0.0062(7) 0.0003(7) -0.0106(7)
C16 0.0139(8) 0.0207(9) 0.0189(9) -0.0064(7) 0.0012(7) -0.0085(7)
C17 0.0192(9) 0.0211(9) 0.0256(10) -0.0086(8) -0.0012(8) -0.0063(8)
C18 0.0208(9) 0.0227(10) 0.0264(10) -0.0035(8) -0.0050(8) -0.0073(8)
C19 0.0219(9) 0.0304(11) 0.0217(9) -0.0055(8) -0.0024(8) -0.0136(9)
C20 0.0231(9) 0.0293(11) 0.0254(10) -0.0140(9) 0.0014(8) -0.0121(9)
C21 0.0180(8) 0.0206(9) 0.0246(10) -0.0083(8) -0.0009(7) -0.0066(7)
N1 0.0123(7) 0.0160(7) 0.0161(7) -0.0051(6) 0.0002(5) -0.0039(6)
N2 0.0161(7) 0.0133(7) 0.0162(7) -0.0044(6) -0.0007(6) -0.0042(6)
C1 0.0147(8) 0.0173(9) 0.0183(8) -0.0075(7) -0.0004(7) -0.0025(7)
O1 0.0300(8) 0.0245(8) 0.0237(8) -0.0083(6) -0.0004(6) 0.0012(7)

loop_
_atom_type_symbol
_atom_type_description
_atom_type_scat_dispersion_real
_atom_type_scat_dispersion_imag
_atom_type_scat_source
C C 0.0033 0.0016 'International Tables Vol C Tables 4.2.6.8 and 6.1.1.4'
H H 0.0000 0.0000 'International Tables Vol C Tables 4.2.6.8 and 6.1.1.4'
Br Br -0.2901 2.4595 'International Tables Vol C Tables 4.2.6.8 and 6.1.1.4'
N N 0.0061 0.0033 'International Tables Vol C Tables 4.2.6.8 and 6.1.1.4'
O O 0.0106 0.0060 'International Tables Vol C Tables 4.2.6.8 and 6.1.1.4'

loop_
_exptl_crystal_face_index_h
_exptl_crystal_face_index_k
_exptl_crystal_face_index_l
_exptl_crystal_face_perp_dist
_exptl_oxdiff_crystal_face_indexfrac_h
_exptl_oxdiff_crystal_face_indexfrac_k
_exptl_oxdiff_crystal_face_indexfrac_l
_exptl_oxdiff_crystal_face_x
_exptl_oxdiff_crystal_face_y
_exptl_oxdiff_crystal_face_z
-12 -1 3 0.0444 -12.0139 -1.0157 2.9796 0.0486 -0.0279 0.9806
12 2 -2 0.0807 12.0134 2.0160 -1.9799 -0.0775 0.1016 -0.9452
-2 -14 -8 0.0485 -1.9993 -14.0090 -8.0029 0.6472 -0.7760 -0.2347
5 14 8 0.1131 5.0023 14.0124 8.0074 -0.6072 0.8111 -0.0022
1 3 -14 0.1054 1.0107 3.0087 -13.9890 -0.8368 -0.5590 -0.2634
-3 -3 13 0.0463 -3.0120 -3.0106 12.9865 0.7652 0.4890 0.4043
-12 1 -4 0.0506 -12.0089 0.9884 -4.0155 -0.4134 -0.2997 0.8975
12 0 0 0.0604 12.0118 0.0138 0.0182 0.1600 0.1405 -0.9476
-10 -10 -10 0.0521 -10.0051 -10.0146 -10.0125 0.1556 -0.8542 0.4360

loop_
_geom_angle_atom_site_label_1
_geom_angle_atom_site_label_2
_geom_angle_atom_site_label_3
_geom_angle
C3 C2 C7 121.89(17)
C3 C2 N1 131.66(17)
N1 C2 C7 106.45(16)
C2 C3 H3 121.9
C2 C3 C4 116.17(18)
C4 C3 H3 121.9
C3 C4 H4 119.2
C3 C4 C5 121.66(19)
C5 C4 H4 119.2
C4 C5 H5 118.9
C6 C5 C4 122.27(18)
C6 C5 H5 118.9
C5 C6 H6 121.9
C5 C6 C7 116.12(18)
C7 C6 H6 121.9
C6 C7 C2 121.88(18)
N2 C7 C2 106.46(15)
N2 C7 C6 131.65(17)
H8A C8 H8B 107.9
C9 C8 H8A 109.2
C9 C8 H8B 109.2
N2 C8 H8A 109.2
N2 C8 H8B 109.2
N2 C8 C9 112.20(16)
C10 C9 C8 119.90(18)
C10 C9 C14 119.35(19)
C14 C9 C8 120.73(17)
C9 C10 H10 120.0
C9 C10 C11 120.0(2)
C11 C10 H10 120.0
C10 C11 H11 119.8
C12 C11 C10 120.3(2)
C12 C11 H11 119.8
C11 C12 H12 120.0
C11 C12 C13 119.9(2)
C13 C12 H12 120.0
C12 C13 H13 120.0
C12 C13 C14 120.1(2)
C14 C13 H13 120.0
C9 C14 H14 119.9
C13 C14 C9 120.29(19)
C13 C14 H14 119.9
H15A C15 H15B 108.0
C16 C15 H15A 109.4
C16 C15 H15B 109.4
N1 C15 H15A 109.4
N1 C15 H15B 109.4
N1 C15 C16 111.31(15)
C17 C16 C15 119.75(18)
C21 C16 C15 120.80(18)
C21 C16 C17 119.45(19)
C16 C17 H17 119.9
C16 C17 C18 120.1(2)
C18 C17 H17 119.9
C17 C18 H18 120.0
C19 C18 C17 120.0(2)
C19 C18 H18 120.0
C18 C19 H19 120.0
C18 C19 C20 120.0(2)
C20 C19 H19 120.0
C19 C20 H20 119.8
C19 C20 C21 120.3(2)
C21 C20 H20 119.8
C16 C21 H21 120.0
C20 C21 C16 120.07(19)
C20 C21 H21 120.0
C2 N1 C15 126.74(16)
C1 N1 C2 108.11(15)
C1 N1 C15 125.02(16)
C7 N2 C8 126.22(16)
C1 N2 C7 108.35(15)
C1 N2 C8 125.38(17)
N1 C1 N2 110.62(17)
N1 C1 H1 123.4
N2 C1 H1 125.9
H1A O1 H1B 138.7

loop_
_geom_bond_atom_site_label_1
_geom_bond_atom_site_label_2
_geom_bond_distance
C2 C3 1.391(3)
C2 C7 1.403(2)
C2 N1 1.395(2)
C3 H3 0.9500
C3 C4 1.392(3)
C4 H4 0.9500
C4 C5 1.410(3)
C5 H5 0.9500
C5 C6 1.377(3)
C6 H6 0.9500
C6 C7 1.398(3)
C7 N2 1.390(2)
C8 H8A 0.9900
C8 H8B 0.9900
C8 C9 1.510(3)
C8 N2 1.476(2)
C9 C10 1.388(3)
C9 C14 1.395(3)
C10 H10 0.9500
C10 C11 1.393(3)
C11 H11 0.9500
C11 C12 1.382(3)
C12 H12 0.9500
C12 C13 1.383(3)
C13 H13 0.9500
C13 C14 1.389(3)
C14 H14 0.9500
C15 H15A 0.9900
C15 H15B 0.9900
C15 C16 1.513(3)
C15 N1 1.481(2)
C16 C17 1.392(3)
C16 C21 1.392(3)
C17 H17 0.9500
C17 C18 1.395(3)
C18 H18 0.9500
C18 C19 1.383(3)
C19 H19 0.9500
C19 C20 1.384(3)
C20 H20 0.9500
C20 C21 1.390(3)
C21 H21 0.9500
N1 C1 1.333(2)
N2 C1 1.333(2)
C1 H1 0.8993
O1 H1A 0.6675
O1 H1B 0.6324

loop_
_geom_torsion_atom_site_label_1
_geom_torsion_atom_site_label_2
_geom_torsion_atom_site_label_3
_geom_torsion_atom_site_label_4
_geom_torsion
C2 C3 C4 C5 -0.4(3)
C2 C7 N2 C8 178.18(16)
C2 C7 N2 C1 0.7(2)
C2 N1 C1 N2 0.2(2)
C3 C2 C7 C6 0.8(3)
C3 C2 C7 N2 179.76(17)
C3 C2 N1 C15 3.9(3)
C3 C2 N1 C1 179.9(2)
C3 C4 C5 C6 0.3(3)
C4 C5 C6 C7 0.3(3)
C5 C6 C7 C2 -0.9(3)
C5 C6 C7 N2 -179.51(19)
C6 C7 N2 C8 -3.0(3)
C6 C7 N2 C1 179.49(19)
C7 C2 C3 C4 -0.2(3)
C7 C2 N1 C15 -175.73(17)
C7 C2 N1 C1 0.2(2)
C7 N2 C1 N1 -0.6(2)
C8 C9 C10 C11 177.5(2)
C8 C9 C14 C13 -178.2(2)
C8 N2 C1 N1 -178.07(16)
C9 C8 N2 C7 -76.2(2)
C9 C8 N2 C1 100.8(2)
C9 C10 C11 C12 0.6(4)
C10 C9 C14 C13 0.0(3)
C10 C11 C12 C13 0.3(4)
C11 C12 C13 C14 -1.1(4)
C12 C13 C14 C9 0.9(3)
C14 C9 C10 C11 -0.8(3)
C15 C16 C17 C18 179.10(18)
C15 C16 C21 C20 -179.78(17)
C15 N1 C1 N2 176.26(16)
C16 C15 N1 C2 83.7(2)
C16 C15 N1 C1 -91.6(2)
C16 C17 C18 C19 0.3(3)
C17 C16 C21 C20 -0.6(3)
C17 C18 C19 C20 0.2(3)
C18 C19 C20 C21 -0.9(3)
C19 C20 C21 C16 1.1(3)
C21 C16 C17 C18 -0.1(3)
N1 C2 C3 C4 -179.73(19)
N1 C2 C7 C6 -179.50(16)
N1 C2 C7 N2 -0.57(19)
N1 C15 C16 C17 81.9(2)
N1 C15 C16 C21 -99.0(2)
N2 C8 C9 C10 126.3(2)
N2 C8 C9 C14 -55.4(2)
